data_1569694
loop_
_publ_author_name
'Hao, Yu'
'Li, Zi-Hao'
'Ma, Zhi-Gang'
'Liu, Ru-Xin'
'Ge, Rui-Tian'
'Li, Quan-Zhe'
'Ding, Tong-Mei'
'Zhang, Shu-Yu'

_publ_section_title
;
 Axially chiral styrene-based organocatalysts and their application in
 asymmetric cascade Michael/cyclization reaction.
;
_journal_issue 35
_journal_name_full 'Chemical science'
_journal_page_first 9496
_journal_page_last 9502
_journal_paper_doi 10.1039/d3sc02705h
_journal_volume 14
_journal_year 2023
_chemical_absolute_configuration ad
_chemical_formula_moiety 'C35 H30 N4 O2, C H4 O'
_chemical_formula_sum 'C36 H34 N4 O3'
_chemical_formula_weight 570.67
_space_group_crystal_system tetragonal
_space_group_IT_number 78
_space_group_name_Hall 'P 4cw'
_space_group_name_H-M_alt 'P 43'
_atom_sites_solution_hydrogens mixed
_audit_creation_method SHELXL-2018/3
_audit_update_record
;
2023-03-25 deposited with the CCDC.	2023-08-16 downloaded from the CCDC.
;
_cell_angle_alpha 90
_cell_angle_beta 90
_cell_angle_gamma 90
_cell_formula_units_Z 8
_cell_length_a 11.977(5)
_cell_length_b 11.977
_cell_length_c 42.045(13)
_cell_measurement_reflns_used 9867
_cell_measurement_temperature 173(2)
_cell_measurement_theta_max 64.96
_cell_measurement_theta_min 3.68
_cell_volume 6031(3)
_computing_structure_refinement 'SHELXL-2018/3 (Sheldrick, 2018)'
_computing_structure_solution 'SHELXT 2018/2 (Sheldrick, 2018)'
_diffrn_ambient_temperature 173(2)
_diffrn_measured_fraction_theta_full 0.997
_diffrn_measured_fraction_theta_max 0.997
_diffrn_measurement_device_type 'Bruker D8 VENTURE'
_diffrn_measurement_method '\f and \w scans'
_diffrn_radiation_type CuK\a
_diffrn_radiation_wavelength 1.54178
_diffrn_reflns_av_R_equivalents 0.0898
_diffrn_reflns_av_unetI/netI 0.0485
_diffrn_reflns_Laue_measured_fraction_full 0.997
_diffrn_reflns_Laue_measured_fraction_max 0.997
_diffrn_reflns_limit_h_max 14
_diffrn_reflns_limit_h_min -13
_diffrn_reflns_limit_k_max 13
_diffrn_reflns_limit_k_min -14
_diffrn_reflns_limit_l_max 48
_diffrn_reflns_limit_l_min -50
_diffrn_reflns_number 61410
_diffrn_reflns_point_group_measured_fraction_full 0.991
_diffrn_reflns_point_group_measured_fraction_max 0.991
_diffrn_reflns_theta_full 67.142
_diffrn_reflns_theta_max 67.142
_diffrn_reflns_theta_min 3.690
_exptl_absorpt_coefficient_mu 0.645
_exptl_absorpt_correction_T_max 0.7528
_exptl_absorpt_correction_T_min 0.6348
_exptl_absorpt_correction_type multi-scan
_exptl_absorpt_process_details
;
SADABS-2016/2 - Bruker AXS area detector scaling and absorption correction
;
_exptl_crystal_colour colourless
_exptl_crystal_density_diffrn 1.257
_exptl_crystal_description block
_exptl_crystal_F_000 2416
_exptl_crystal_size_max 0.160
_exptl_crystal_size_mid 0.150
_exptl_crystal_size_min 0.140
_refine_diff_density_max 0.599
_refine_diff_density_min -0.344
_refine_diff_density_rms 0.041
_refine_ls_abs_structure_details
;
 Flack x determined using 3382 quotients [(I+)-(I-)]/[(I+)+(I-)]
 (Parsons, Flack and Wagner, Acta Cryst. B69 (2013) 249-259).
;
_refine_ls_abs_structure_Flack -0.14(13)
_refine_ls_extinction_method none
_refine_ls_goodness_of_fit_ref 1.029
_refine_ls_hydrogen_treatment mixed
_refine_ls_matrix_type full
_refine_ls_number_parameters 794
_refine_ls_number_reflns 10685
_refine_ls_number_restraints 3
_refine_ls_restrained_S_all 1.032
_refine_ls_R_factor_all 0.0656
_refine_ls_R_factor_gt 0.0488
_refine_ls_shift/su_max 0.016
_refine_ls_shift/su_mean 0.000
_refine_ls_structure_factor_coef Fsqd
_refine_ls_weighting_details 'w=1/[\s^2^(Fo^2^)+(0.0863P)^2^+0.1508P] where P=(Fo^2^+2Fc^2^)/3'
_refine_ls_weighting_scheme calc
_refine_ls_wR_factor_gt 0.1268
_refine_ls_wR_factor_ref 0.1399
_reflns_Friedel_coverage 0.959
_reflns_Friedel_fraction_full 0.985
_reflns_Friedel_fraction_max 0.985
_reflns_number_gt 8621
_reflns_number_total 10685
_reflns_threshold_expression 'I > 2\s(I)'
_cod_data_source_file d3sc02705h2.cif
_cod_data_source_block a_a
_cod_depositor_comments
;
The following automatic conversions were performed:

data item '_chemical_absolute_configuration' value 'AD' was changed
to 'ad' in accordance with the
/home/data/users/saulius/crontab/automatic-downloads/rss-feeds/RSC/lib/dictionaries/cif_core.dic
dictionary named 'cif_core.dic' version 2.4.2 last updated on
2011-04-26.

Automatic conversion script
Id: cif_fix_values 8170 2020-07-09 18:12:32Z antanas 

 Adding full bibliography for 1569692--1569694.cif.
;
_cod_original_cell_volume 6031(5)
_cod_database_code 1569694
_shelx_shelxl_version_number 2018/3
_shelx_space_group_comment
;
The symmetry employed for this shelxl refinement is uniquely defined
by the following loop, which should always be used as a source of
symmetry information in preference to the above space-group names.
They are only intended as comments.
;
_shelx_estimated_absorpt_t_min 0.904
_shelx_estimated_absorpt_t_max 0.915

loop_
_space_group_symop_operation_xyz
'x, y, z'
'-x, -y, z+1/2'
'-y, x, z+3/4'
'y, -x, z+1/4'

loop_
_atom_site_label
_atom_site_type_symbol
_atom_site_fract_x
_atom_site_fract_y
_atom_site_fract_z
_atom_site_U_iso_or_equiv
_atom_site_adp_type
_atom_site_occupancy
_atom_site_site_symmetry_order
_atom_site_calc_flag
_atom_site_refinement_flags_posn
_atom_site_refinement_flags_adp
_atom_site_refinement_flags_occupancy
_atom_site_disorder_assembly
_atom_site_disorder_group
N1 N 1.1011(3) 0.3391(3) 0.51404(11) 0.0567(10) Uani 1 1 d . . . . .
H1 H 1.135658 0.400869 0.519670 0.068 Uiso 1 1 calc R U . . .
C1 C 0.9861(4) 0.2880(4) 0.40891(11) 0.0480(10) Uani 1 1 d . . . . .
N2 N 0.7346(3) 0.2916(3) 0.46001(9) 0.0417(8) Uani 1 1 d . . . . .
H2 H 0.741055 0.224048 0.468044 0.050 Uiso 1 1 calc R U . . .
C2 C 1.0860(4) 0.2224(5) 0.40406(14) 0.0657(13) Uani 1 1 d . . . . .
H2A H 1.101313 0.159133 0.416962 0.079 Uiso 1 1 calc R U . . .
N3 N 0.5065(3) 0.2257(3) 0.49224(10) 0.0501(9) Uani 1 1 d . . . . .
H3 H 0.550444 0.167365 0.489993 0.060 Uiso 1 1 calc R U . . .
C3 C 1.1599(6) 0.2549(6) 0.3797(2) 0.093(2) Uani 1 1 d . . . . .
H3A H 1.227594 0.214672 0.376935 0.111 Uiso 1 1 calc R U . . .
O4 O 0.5141(3) 1.0091(3) 0.42973(8) 0.0535(8) Uani 1 1 d . . . . .
N4 N 0.3931(3) 0.0109(3) 0.50230(9) 0.0476(8) Uani 1 1 d . . . . .
C4 C 1.1368(6) 0.3433(9) 0.35972(18) 0.102(3) Uani 1 1 d . . . . .
H4 H 1.187056 0.360154 0.342909 0.123 Uiso 1 1 calc R U . . .
O5 O 0.3220(5) 0.4564(8) 0.60032(16) 0.138(3) Uani 1 1 d D . . . .
H5 H 0.294356 0.481846 0.583455 0.207 Uiso 1 1 calc DR U . . .
N5 N 0.6959(3) 0.7904(3) 0.50398(8) 0.0394(8) Uani 1 1 d . . . . .
H11 H 0.698(5) 0.729(5) 0.4977(14) 0.059 Uiso 1 1 d . U . . .
C5 C 1.0424(5) 0.4079(6) 0.36358(14) 0.0702(15) Uani 1 1 d . . . . .
O6 O 0.2599(4) 0.4993(4) 0.53892(12) 0.0834(13) Uani 1 1 d . . . . .
H6 H 0.319342 0.484155 0.529247 0.125 Uiso 1 1 calc R U . . .
N6 N 0.5426(3) 0.7410(3) 0.44550(9) 0.0457(8) Uani 1 1 d . . . . .
H13 H 0.569(5) 0.679(5) 0.4531(15) 0.069 Uiso 1 1 d . U . . .
C6 C 0.9643(4) 0.3792(4) 0.38891(11) 0.0531(11) Uani 1 1 d . . . . .
N7 N 0.5410(3) 0.4946(3) 0.57178(9) 0.0460(8) Uani 1 1 d . . . . .
H10 H 0.475(4) 0.495(5) 0.5826(14) 0.069 Uiso 1 1 d D U . . .
C7 C 0.8662(4) 0.4414(4) 0.39350(12) 0.0543(11) Uani 1 1 d . . . . .
H7 H 0.851999 0.504111 0.380272 0.065 Uiso 1 1 calc R U . . .
N8 N 0.3997(4) 0.5515(4) 0.42743(11) 0.0614(10) Uani 1 1 d . . . . .
C8 C 0.7908(4) 0.4136(4) 0.41660(11) 0.0466(10) Uani 1 1 d . . . . .
H8 H 0.723573 0.454937 0.418849 0.056 Uiso 1 1 calc R U . . .
C9 C 0.8134(3) 0.3237(3) 0.43695(10) 0.0393(8) Uani 1 1 d . . . . .
H9 H 1.017(6) 0.480(6) 0.3530(19) 0.09(2) Uiso 1 1 d . . . . .
C10 C 0.9106(3) 0.2616(3) 0.43366(11) 0.0425(9) Uani 1 1 d . . . . .
C11 C 0.9401(3) 0.1740(3) 0.45755(11) 0.0429(9) Uani 1 1 d . . . . .
O1 O 0.6686(3) 0.5620(2) 0.46719(8) 0.0496(7) Uani 1 1 d . . . . .
C12 C 1.0443(4) 0.3238(4) 0.48651(12) 0.0503(10) Uani 1 1 d . . . . .
H12 H 1.036209 0.378704 0.470353 0.060 Uiso 1 1 calc R U . . .
C13 C 1.0001(3) 0.2187(3) 0.48517(11) 0.0433(9) Uani 1 1 d . . . . .
C14 C 1.0312(4) 0.1649(4) 0.51482(11) 0.0471(10) Uani 1 1 d . . . . .
C15 C 1.0961(4) 0.2431(4) 0.53172(12) 0.0523(11) Uani 1 1 d . . . . .
C16 C 1.1444(4) 0.2189(5) 0.56084(12) 0.0625(13) Uani 1 1 d . . . . .
H16 H 1.188441 0.272803 0.571686 0.075 Uiso 1 1 calc R U . . .
C17 C 1.1267(5) 0.1150(6) 0.57357(13) 0.0716(15) Uani 1 1 d . . . . .
H17 H 1.160802 0.095594 0.593211 0.086 Uiso 1 1 calc R U . . .
C18 C 1.0602(5) 0.0385(5) 0.55826(13) 0.0701(15) Uani 1 1 d . . . . .
H18 H 1.047343 -0.032003 0.567915 0.084 Uiso 1 1 calc R U . . .
C19 C 1.0118(4) 0.0615(4) 0.52929(13) 0.0585(12) Uani 1 1 d . . . . .
H19 H 0.965676 0.007529 0.519204 0.070 Uiso 1 1 calc R U . . .
C20 C 0.9198(4) 0.0641(4) 0.45425(11) 0.0472(10) Uani 1 1 d . . . . .
H20 H 0.947430 0.019785 0.471264 0.057 Uiso 1 1 calc R U . . .
C21 C 0.8631(4) -0.0003(4) 0.42939(11) 0.0480(10) Uani 1 1 d . . . . .
C22 C 0.8620(4) -0.1168(4) 0.43336(13) 0.0530(11) Uani 1 1 d . . . . .
H22 H 0.897752 -0.148620 0.451380 0.064 Uiso 1 1 calc R U . . .
C23 C 0.8104(4) -0.1857(4) 0.41170(14) 0.0609(13) Uani 1 1 d . . . . .
H23 H 0.810458 -0.264248 0.414887 0.073 Uiso 1 1 calc R U . . .
C24 C 0.7593(5) -0.1416(5) 0.38581(14) 0.0679(15) Uani 1 1 d . . . . .
H24 H 0.725627 -0.189336 0.370519 0.081 Uiso 1 1 calc R U . . .
C25 C 0.7562(6) -0.0278(5) 0.38168(14) 0.0764(17) Uani 1 1 d . . . . .
H25 H 0.717635 0.003021 0.363998 0.092 Uiso 1 1 calc R U . . .
O2 O 0.4381(3) 0.4911(3) 0.50138(8) 0.0531(8) Uani 1 1 d . . . . .
C26 C 0.8091(5) 0.0422(4) 0.40315(14) 0.0660(14) Uani 1 1 d . . . . .
H26 H 0.807989 0.120582 0.399726 0.079 Uiso 1 1 calc R U . . .
C27 C 0.6497(3) 0.3554(3) 0.47093(10) 0.0375(8) Uani 1 1 d . . . . .
C28 C 0.5490(3) 0.3233(3) 0.48548(10) 0.0400(9) Uani 1 1 d . . . . .
C29 C 0.5165(4) 0.4407(3) 0.48960(10) 0.0420(9) Uani 1 1 d . . . . .
C30 C 0.6228(3) 0.4730(3) 0.47415(11) 0.0419(9) Uani 1 1 d . . . . .
C31 C 0.3962(4) 0.1028(4) 0.52498(13) 0.0556(11) Uani 1 1 d . . . . .
H31A H 0.465329 0.101049 0.537873 0.067 Uiso 1 1 calc R U . . .
H31B H 0.330641 0.101166 0.539317 0.067 Uiso 1 1 calc R U . . .
C32 C 0.3934(4) 0.2047(4) 0.50313(13) 0.0526(11) Uani 1 1 d . . . . .
H32 H 0.361810 0.271266 0.514307 0.063 Uiso 1 1 calc R U . . .
C33 C 0.3170(4) 0.1665(4) 0.47591(15) 0.0616(13) Uani 1 1 d . . . . .
H33A H 0.244134 0.205370 0.476908 0.074 Uiso 1 1 calc R U . . .
H33B H 0.351948 0.181973 0.455024 0.074 Uiso 1 1 calc R U . . .
C34 C 0.3022(4) 0.0413(4) 0.48085(14) 0.0576(12) Uani 1 1 d . . . . .
H34A H 0.228767 0.024715 0.490561 0.069 Uiso 1 1 calc R U . . .
H34B H 0.308357 0.000644 0.460426 0.069 Uiso 1 1 calc R U . . .
C35 C 0.3792(5) -0.0974(4) 0.51716(14) 0.0605(12) Uani 1 1 d . . . . .
H35A H 0.376280 -0.155338 0.500710 0.091 Uiso 1 1 calc R U . . .
H35B H 0.309506 -0.098262 0.529391 0.091 Uiso 1 1 calc R U . . .
H35C H 0.442235 -0.111936 0.531417 0.091 Uiso 1 1 calc R U . . .
C36 C 0.8410(3) 0.7519(3) 0.58063(10) 0.0421(9) Uani 1 1 d . . . . .
C37 C 0.8991(4) 0.6668(4) 0.59794(12) 0.0508(11) Uani 1 1 d . . . . .
H37 H 0.903077 0.592891 0.589811 0.061 Uiso 1 1 calc R U . . .
C38 C 0.9490(5) 0.6931(5) 0.62649(14) 0.0671(14) Uani 1 1 d . . . . .
H38 H 0.992302 0.638207 0.637168 0.080 Uiso 1 1 calc R U . . .
C39 C 0.9373(5) 0.7985(5) 0.63996(13) 0.0618(13) Uani 1 1 d . . . . .
H39 H 0.965510 0.812399 0.660705 0.074 Uiso 1 1 calc R U . . .
C40 C 0.8852(5) 0.8826(4) 0.62350(11) 0.0565(12) Uani 1 1 d . . . . .
H40 H 0.882744 0.955966 0.632063 0.068 Uiso 1 1 calc R U . . .
C41 C 0.8348(4) 0.8596(4) 0.59361(11) 0.0464(10) Uani 1 1 d . . . . .
C42 C 0.7811(4) 0.9436(4) 0.57585(12) 0.0517(11) Uani 1 1 d . . . . .
H42 H 0.776109 1.016783 0.584433 0.062 Uiso 1 1 calc R U . . .
C43 C 0.7361(4) 0.9227(3) 0.54674(11) 0.0470(10) Uani 1 1 d . . . . .
H43 H 0.699905 0.980815 0.535337 0.056 Uiso 1 1 calc R U . . .
C44 C 0.7432(3) 0.8150(3) 0.53355(10) 0.0390(8) Uani 1 1 d . . . . .
C45 C 0.7945(3) 0.7300(3) 0.55008(10) 0.0388(9) Uani 1 1 d . . . . .
C46 C 0.7944(3) 0.6143(3) 0.53724(10) 0.0402(9) Uani 1 1 d . . . . .
C47 C 0.8635(3) 0.5798(3) 0.51422(11) 0.0439(9) Uani 1 1 d . . . . .
H47 H 0.856156 0.503944 0.508007 0.053 Uiso 1 1 calc R U . . .
C48 C 0.9498(4) 0.6448(3) 0.49726(11) 0.0456(10) Uani 1 1 d . . . . .
C49 C 1.0064(4) 0.7357(4) 0.51042(14) 0.0559(12) Uani 1 1 d . . . . .
H49 H 0.991502 0.757662 0.531714 0.067 Uiso 1 1 calc R U . . .
C50 C 1.0840(4) 0.7937(4) 0.49259(16) 0.0649(14) Uani 1 1 d . . . . .
H50 H 1.120328 0.856756 0.501564 0.078 Uiso 1 1 calc R U . . .
C51 C 1.1091(4) 0.7620(4) 0.46250(16) 0.0684(15) Uani 1 1 d . . . . .
H51 H 1.163467 0.801856 0.450611 0.082 Uiso 1 1 calc R U . . .
C52 C 1.0554(5) 0.6717(5) 0.44923(15) 0.0647(14) Uani 1 1 d . . . . .
H52 H 1.072913 0.649125 0.428149 0.078 Uiso 1 1 calc R U . . .
C53 C 0.9755(4) 0.6134(4) 0.46666(13) 0.0527(11) Uani 1 1 d . . . . .
H53 H 0.938387 0.551417 0.457324 0.063 Uiso 1 1 calc R U . . .
C54 C 0.6067(4) 0.5810(4) 0.56233(11) 0.0454(10) Uani 1 1 d . . . . .
H54 H 0.586387 0.657523 0.563782 0.054 Uiso 1 1 calc R U . . .
C55 C 0.7058(3) 0.5431(3) 0.55049(10) 0.0393(9) Uani 1 1 d . . . . .
C56 C 0.7021(3) 0.4239(3) 0.55318(10) 0.0395(8) Uani 1 1 d . . . . .
C57 C 0.5981(4) 0.3967(3) 0.56639(11) 0.0439(9) Uani 1 1 d . . . . .
C58 C 0.5674(4) 0.2879(4) 0.57368(11) 0.0476(10) Uani 1 1 d . . . . .
H58 H 0.497034 0.271624 0.583025 0.057 Uiso 1 1 calc R U . . .
C59 C 0.6424(4) 0.2051(4) 0.56689(13) 0.0548(11) Uani 1 1 d . . . . .
H59 H 0.623571 0.129929 0.571668 0.066 Uiso 1 1 calc R U . . .
C60 C 0.7460(4) 0.2285(4) 0.55309(12) 0.0504(11) Uani 1 1 d . . . . .
H60 H 0.795489 0.168938 0.548283 0.061 Uiso 1 1 calc R U . . .
C61 C 0.7772(4) 0.3360(3) 0.54640(10) 0.0435(9) Uani 1 1 d . . . . .
H61 H 0.848236 0.351262 0.537330 0.052 Uiso 1 1 calc R U . . .
C62 C 0.6472(3) 0.8612(3) 0.48309(10) 0.0367(8) Uani 1 1 d . . . . .
C63 C 0.5789(3) 0.8348(3) 0.45704(9) 0.0379(8) Uani 1 1 d . . . . .
C64 C 0.5653(3) 0.9546(3) 0.44933(10) 0.0414(9) Uani 1 1 d . . . . .
C65 C 0.6410(3) 0.9802(3) 0.47632(10) 0.0393(9) Uani 1 1 d . . . . .
C66 C 0.4454(5) 0.5489(4) 0.39567(14) 0.0660(14) Uani 1 1 d . . . . .
H66A H 0.385212 0.543600 0.379602 0.079 Uiso 1 1 calc R U . . .
H66B H 0.496584 0.484614 0.393002 0.079 Uiso 1 1 calc R U . . .
C67 C 0.5084(5) 0.6589(4) 0.39254(12) 0.0551(11) Uani 1 1 d . . . . .
H67A H 0.493606 0.694163 0.371656 0.066 Uiso 1 1 calc R U . . .
H67B H 0.589779 0.647307 0.394892 0.066 Uiso 1 1 calc R U . . .
C68 C 0.4628(4) 0.7309(4) 0.41962(12) 0.0525(11) Uani 1 1 d . . . . .
H68 H 0.439960 0.806159 0.411638 0.063 Uiso 1 1 calc R U . . .
C69 C 0.3629(4) 0.6653(5) 0.43059(14) 0.0624(13) Uani 1 1 d . . . . .
H69A H 0.343899 0.683124 0.452941 0.075 Uiso 1 1 calc R U . . .
H69B H 0.297095 0.680261 0.416973 0.075 Uiso 1 1 calc R U . . .
C70 C 0.3113(6) 0.4693(7) 0.43269(19) 0.095(2) Uani 1 1 d . . . . .
H70A H 0.286510 0.472953 0.454884 0.143 Uiso 1 1 calc R U . . .
H70B H 0.339932 0.394372 0.428123 0.143 Uiso 1 1 calc R U . . .
H70C H 0.248176 0.485573 0.418599 0.143 Uiso 1 1 calc R U . . .
C71 C 0.2387(8) 0.4655(11) 0.6265(3) 0.137(4) Uani 1 1 d D . . . .
H71A H 0.234311 0.543274 0.633712 0.206 Uiso 1 1 calc R U . . .
H71B H 0.261738 0.417926 0.644334 0.206 Uiso 1 1 calc R U . . .
H71C H 0.165370 0.441427 0.618831 0.206 Uiso 1 1 calc R U . . .
C72 C 0.2443(9) 0.6110(8) 0.5391(3) 0.147(5) Uani 1 1 d . . . . .
H72A H 0.314697 0.648208 0.544495 0.221 Uiso 1 1 calc R U . . .
H72B H 0.187485 0.630270 0.554962 0.221 Uiso 1 1 calc R U . . .
H72C H 0.219478 0.635523 0.518037 0.221 Uiso 1 1 calc R U . . .
O3 O 0.6792(2) 1.0673(2) 0.48754(7) 0.0439(7) Uani 1 1 d . . . . .

loop_
_atom_site_aniso_label
_atom_site_aniso_U_11
_atom_site_aniso_U_22
_atom_site_aniso_U_33
_atom_site_aniso_U_23
_atom_site_aniso_U_13
_atom_site_aniso_U_12
N1 0.057(2) 0.046(2) 0.067(3) -0.0109(19) -0.007(2) -0.0004(17)
C1 0.043(2) 0.053(2) 0.047(2) -0.006(2) 0.0006(19) -0.0047(19)
N2 0.0387(17) 0.0314(16) 0.055(2) 0.0055(15) 0.0008(15) 0.0022(13)
C2 0.051(3) 0.078(4) 0.068(3) -0.006(3) 0.008(2) 0.005(2)
N3 0.0430(19) 0.0341(17) 0.073(3) 0.0001(17) 0.0104(18) 0.0033(15)
C3 0.079(4) 0.086(5) 0.113(6) 0.005(4) 0.043(4) 0.003(3)
O4 0.067(2) 0.0438(16) 0.0496(17) 0.0050(14) -0.0105(16) 0.0106(14)
N4 0.049(2) 0.0377(18) 0.056(2) 0.0009(16) 0.0024(17) -0.0076(15)
C4 0.066(4) 0.169(8) 0.072(4) 0.026(5) 0.026(3) 0.012(4)
O5 0.074(3) 0.231(8) 0.109(4) -0.002(5) 0.015(3) -0.025(4)
N5 0.0486(19) 0.0261(15) 0.0435(19) -0.0011(14) -0.0068(15) 0.0022(14)
C5 0.072(4) 0.080(4) 0.058(3) 0.008(3) 0.013(3) -0.011(3)
O6 0.071(3) 0.079(3) 0.101(3) -0.020(2) 0.016(2) -0.010(2)
N6 0.053(2) 0.0347(18) 0.049(2) -0.0014(15) -0.0087(17) 0.0021(16)
C6 0.052(3) 0.063(3) 0.044(3) 0.003(2) 0.001(2) -0.008(2)
N7 0.0425(19) 0.0453(19) 0.050(2) -0.0030(16) 0.0058(16) -0.0012(15)
C7 0.062(3) 0.052(3) 0.049(3) 0.010(2) -0.004(2) -0.006(2)
N8 0.065(3) 0.061(2) 0.058(2) 0.001(2) -0.005(2) -0.018(2)
C8 0.048(2) 0.044(2) 0.048(2) 0.0054(19) -0.0043(19) 0.0003(18)
C9 0.041(2) 0.0344(19) 0.042(2) 0.0002(16) -0.0004(17) -0.0004(16)
C10 0.042(2) 0.038(2) 0.047(2) -0.0030(18) -0.0038(18) -0.0017(16)
C11 0.041(2) 0.036(2) 0.051(2) -0.0015(18) 0.0026(18) 0.0049(16)
O1 0.0505(16) 0.0305(14) 0.068(2) 0.0018(13) -0.0027(15) -0.0018(12)
C12 0.048(2) 0.043(2) 0.059(3) -0.005(2) -0.006(2) 0.0046(18)
C13 0.038(2) 0.038(2) 0.054(2) -0.0013(18) -0.0011(18) 0.0081(17)
C14 0.041(2) 0.051(2) 0.050(2) -0.004(2) 0.0024(19) 0.0064(18)
C15 0.046(2) 0.055(3) 0.055(3) -0.011(2) -0.001(2) 0.009(2)
C16 0.059(3) 0.079(4) 0.050(3) -0.014(3) 0.000(2) 0.001(3)
C17 0.071(3) 0.101(5) 0.043(3) 0.003(3) 0.000(2) 0.007(3)
C18 0.084(4) 0.077(4) 0.050(3) 0.013(3) 0.008(3) 0.004(3)
C19 0.059(3) 0.059(3) 0.058(3) 0.002(2) 0.008(2) 0.001(2)
C20 0.044(2) 0.041(2) 0.056(3) 0.0016(19) -0.003(2) 0.0043(17)
C21 0.047(2) 0.043(2) 0.053(3) -0.006(2) 0.007(2) -0.0010(18)
C22 0.050(2) 0.044(2) 0.065(3) -0.005(2) 0.006(2) 0.0017(19)
C23 0.059(3) 0.047(3) 0.077(4) -0.013(2) 0.011(3) -0.007(2)
C24 0.076(4) 0.063(3) 0.064(3) -0.016(3) 0.012(3) -0.020(3)
C25 0.097(4) 0.077(4) 0.055(3) 0.005(3) -0.015(3) -0.032(3)
O2 0.0535(18) 0.0475(17) 0.0584(19) -0.0053(14) 0.0063(15) 0.0112(14)
C26 0.087(4) 0.050(3) 0.061(3) 0.005(2) -0.014(3) -0.017(3)
C27 0.0365(19) 0.0313(18) 0.045(2) 0.0021(16) -0.0050(16) 0.0018(15)
C28 0.040(2) 0.0337(19) 0.047(2) 0.0004(17) -0.0020(17) -0.0018(16)
C29 0.045(2) 0.0353(19) 0.046(2) 0.0008(17) -0.0051(18) 0.0027(17)
C30 0.041(2) 0.034(2) 0.051(2) 0.0007(18) -0.0082(18) 0.0038(16)
C31 0.058(3) 0.048(2) 0.061(3) -0.004(2) 0.011(2) -0.008(2)
C32 0.045(2) 0.040(2) 0.073(3) 0.001(2) 0.013(2) -0.0038(18)
C33 0.047(3) 0.060(3) 0.078(4) 0.011(3) 0.002(2) 0.000(2)
C34 0.047(2) 0.057(3) 0.068(3) 0.004(2) -0.002(2) -0.007(2)
C35 0.065(3) 0.046(2) 0.070(3) 0.005(2) 0.006(3) -0.010(2)
C36 0.040(2) 0.043(2) 0.043(2) 0.0098(18) -0.0021(17) -0.0051(17)
C37 0.055(3) 0.044(2) 0.053(3) 0.011(2) -0.009(2) -0.0026(19)
C38 0.070(3) 0.067(3) 0.065(3) 0.023(3) -0.019(3) -0.005(3)
C39 0.063(3) 0.069(3) 0.054(3) 0.010(3) -0.009(2) -0.010(2)
C40 0.071(3) 0.055(3) 0.044(2) -0.001(2) -0.008(2) -0.007(2)
C41 0.053(2) 0.039(2) 0.047(2) 0.0035(18) -0.0019(19) -0.0052(18)
C42 0.067(3) 0.038(2) 0.050(3) 0.0001(19) -0.007(2) -0.003(2)
C43 0.056(3) 0.034(2) 0.051(3) 0.0019(18) -0.005(2) 0.0019(18)
C44 0.041(2) 0.0335(19) 0.043(2) 0.0050(17) -0.0006(17) -0.0027(15)
C45 0.038(2) 0.0327(19) 0.045(2) 0.0056(17) 0.0013(17) -0.0037(15)
C46 0.042(2) 0.0314(18) 0.047(2) 0.0072(17) -0.0036(18) 0.0005(16)
C47 0.040(2) 0.0329(19) 0.058(3) 0.0053(18) -0.0038(19) 0.0007(16)
C48 0.042(2) 0.037(2) 0.058(3) 0.0059(19) 0.005(2) 0.0036(17)
C49 0.043(2) 0.052(3) 0.073(3) -0.002(2) 0.006(2) -0.006(2)
C50 0.050(3) 0.055(3) 0.090(4) 0.001(3) 0.013(3) -0.009(2)
C51 0.052(3) 0.055(3) 0.098(4) 0.017(3) 0.022(3) 0.000(2)
C52 0.066(3) 0.059(3) 0.069(3) 0.010(3) 0.022(3) 0.012(2)
C53 0.049(2) 0.040(2) 0.069(3) 0.003(2) 0.007(2) 0.0051(19)
C54 0.049(2) 0.036(2) 0.051(2) 0.0033(18) 0.0034(19) 0.0003(18)
C55 0.042(2) 0.0339(19) 0.042(2) 0.0014(16) -0.0004(17) -0.0018(16)
C56 0.043(2) 0.039(2) 0.036(2) 0.0023(16) -0.0002(17) -0.0049(17)
C57 0.047(2) 0.042(2) 0.043(2) -0.0017(18) -0.0005(18) -0.0062(18)
C58 0.049(2) 0.044(2) 0.050(2) 0.0014(19) 0.003(2) -0.0119(19)
C59 0.063(3) 0.038(2) 0.063(3) 0.003(2) -0.002(2) -0.010(2)
C60 0.055(3) 0.036(2) 0.060(3) 0.002(2) 0.000(2) -0.0005(18)
C61 0.042(2) 0.041(2) 0.047(2) 0.0002(18) -0.0021(18) 0.0036(17)
C62 0.038(2) 0.0307(18) 0.041(2) 0.0002(16) -0.0016(16) 0.0019(15)
C63 0.040(2) 0.0348(19) 0.039(2) -0.0001(16) 0.0013(16) 0.0011(16)
C64 0.046(2) 0.035(2) 0.043(2) 0.0015(17) 0.0005(18) 0.0039(17)
C65 0.043(2) 0.0302(19) 0.045(2) 0.0011(16) 0.0040(18) 0.0039(16)
C66 0.086(4) 0.051(3) 0.062(3) -0.008(2) 0.001(3) -0.010(3)
C67 0.068(3) 0.050(3) 0.047(2) -0.006(2) -0.001(2) -0.008(2)
C68 0.063(3) 0.041(2) 0.053(3) -0.0055(19) -0.013(2) 0.005(2)
C69 0.052(3) 0.074(3) 0.060(3) -0.014(3) -0.006(2) 0.004(2)
C70 0.094(5) 0.106(5) 0.085(5) 0.022(4) -0.013(4) -0.047(4)
C71 0.108(7) 0.172(10) 0.132(8) -0.024(7) -0.002(6) -0.037(7)
C72 0.121(7) 0.113(7) 0.207(13) 0.044(8) 0.040(8) 0.054(6)
O3 0.0516(16) 0.0291(13) 0.0512(17) 0.0008(12) -0.0031(14) -0.0022(12)

loop_
_atom_type_symbol
_atom_type_description
_atom_type_scat_dispersion_real
_atom_type_scat_dispersion_imag
_atom_type_scat_source
C C 0.0181 0.0091 'International Tables Vol C Tables 4.2.6.8 and 6.1.1.4'
H H 0.0000 0.0000 'International Tables Vol C Tables 4.2.6.8 and 6.1.1.4'
N N 0.0311 0.0180 'International Tables Vol C Tables 4.2.6.8 and 6.1.1.4'
O O 0.0492 0.0322 'International Tables Vol C Tables 4.2.6.8 and 6.1.1.4'

loop_
_geom_angle_atom_site_label_1
_geom_angle_atom_site_label_2
_geom_angle_atom_site_label_3
_geom_angle
_geom_angle_site_symmetry_1
_geom_angle_site_symmetry_3
_geom_angle_publ_flag
C12 N1 C15 109.1(4) . . ?
C6 C1 C10 119.7(4) . . ?
C6 C1 C2 119.6(5) . . ?
C10 C1 C2 120.7(5) . . ?
C27 N2 C9 125.7(3) . . ?
C3 C2 C1 118.2(6) . . ?
C28 N3 C32 126.0(4) . . ?
C4 C3 C2 121.9(6) . . ?
C35 N4 C31 113.4(4) . . ?
C35 N4 C34 113.8(4) . . ?
C31 N4 C34 103.6(4) . . ?
C3 C4 C5 121.5(6) . . ?
C62 N5 C44 128.3(3) . . ?
C4 C5 C6 118.7(6) . . ?
C63 N6 C68 124.9(4) . . ?
C1 C6 C7 119.2(4) . . ?
C1 C6 C5 120.1(5) . . ?
C7 C6 C5 120.8(5) . . ?
C54 N7 C57 108.2(4) . . ?
C8 C7 C6 121.4(4) . . ?
C69 N8 C66 102.9(4) . . ?
C69 N8 C70 113.7(5) . . ?
C66 N8 C70 113.5(5) . . ?
C7 C8 C9 119.5(4) . . ?
C10 C9 C8 120.8(4) . . ?
C10 C9 N2 119.1(4) . . ?
C8 C9 N2 120.1(4) . . ?
C9 C10 C1 119.3(4) . . ?
C9 C10 C11 120.4(4) . . ?
C1 C10 C11 120.0(4) . . ?
C20 C11 C13 121.8(4) . . ?
C20 C11 C10 125.1(4) . . ?
C13 C11 C10 113.0(3) . . ?
N1 C12 C13 110.7(4) . . ?
C12 C13 C14 105.9(4) . . ?
C12 C13 C11 124.0(4) . . ?
C14 C13 C11 130.0(4) . . ?
C19 C14 C15 117.4(4) . . ?
C19 C14 C13 136.4(4) . . ?
C15 C14 C13 106.2(4) . . ?
N1 C15 C16 129.5(5) . . ?
N1 C15 C14 107.9(4) . . ?
C16 C15 C14 122.5(5) . . ?
C17 C16 C15 118.0(5) . . ?
C18 C17 C16 120.8(5) . . ?
C17 C18 C19 121.7(6) . . ?
C18 C19 C14 119.4(5) . . ?
C11 C20 C21 132.2(4) . . ?
C26 C21 C22 117.2(4) . . ?
C26 C21 C20 126.5(4) . . ?
C22 C21 C20 116.2(4) . . ?
C23 C22 C21 121.4(5) . . ?
C24 C23 C22 120.0(5) . . ?
C23 C24 C25 120.0(5) . . ?
C24 C25 C26 120.4(6) . . ?
C21 C26 C25 120.9(5) . . ?
N2 C27 C28 129.6(4) . . ?
N2 C27 C30 138.4(4) . . ?
C28 C27 C30 92.0(3) . . ?
N3 C28 C27 132.4(4) . . ?
N3 C28 C29 136.7(4) . . ?
C27 C28 C29 90.9(3) . . ?
O2 C29 C28 136.4(4) . . ?
O2 C29 C30 135.2(4) . . ?
C28 C29 C30 88.4(3) . . ?
O1 C30 C27 135.9(4) . . ?
O1 C30 C29 135.4(4) . . ?
C27 C30 C29 88.7(3) . . ?
N4 C31 C32 102.1(4) . . ?
N3 C32 C31 107.9(4) . . ?
N3 C32 C33 111.9(4) . . ?
C31 C32 C33 102.9(4) . . ?
C34 C33 C32 105.1(4) . . ?
N4 C34 C33 104.1(4) . . ?
C41 C36 C45 120.0(4) . . ?
C41 C36 C37 118.9(4) . . ?
C45 C36 C37 121.1(4) . . ?
C38 C37 C36 119.4(5) . . ?
C37 C38 C39 121.2(5) . . ?
C40 C39 C38 120.4(5) . . ?
C39 C40 C41 119.8(5) . . ?
C36 C41 C42 118.4(4) . . ?
C36 C41 C40 120.0(4) . . ?
C42 C41 C40 121.6(4) . . ?
C43 C42 C41 121.8(4) . . ?
C42 C43 C44 120.0(4) . . ?
C45 C44 N5 118.3(4) . . ?
C45 C44 C43 120.4(4) . . ?
N5 C44 C43 121.3(4) . . ?
C44 C45 C36 119.6(4) . . ?
C44 C45 C46 120.3(4) . . ?
C36 C45 C46 120.0(4) . . ?
C47 C46 C55 122.8(4) . . ?
C47 C46 C45 123.3(4) . . ?
C55 C46 C45 113.8(3) . . ?
C46 C47 C48 128.3(4) . . ?
C53 C48 C49 118.4(4) . . ?
C53 C48 C47 117.6(4) . . ?
C49 C48 C47 124.0(4) . . ?
C50 C49 C48 120.2(5) . . ?
C51 C50 C49 121.0(5) . . ?
C50 C51 C52 119.7(5) . . ?
C51 C52 C53 120.1(5) . . ?
C48 C53 C52 120.6(5) . . ?
N7 C54 C55 110.9(4) . . ?
C54 C55 C56 106.0(4) . . ?
C54 C55 C46 124.9(4) . . ?
C56 C55 C46 129.1(4) . . ?
C57 C56 C61 118.1(4) . . ?
C57 C56 C55 106.9(4) . . ?
C61 C56 C55 135.0(4) . . ?
N7 C57 C58 129.2(4) . . ?
N7 C57 C56 108.0(4) . . ?
C58 C57 C56 122.8(4) . . ?
C59 C58 C57 117.4(4) . . ?
C58 C59 C60 121.6(4) . . ?
C61 C60 C59 121.1(4) . . ?
C60 C61 C56 119.0(4) . . ?
N5 C62 C63 128.1(4) . . ?
N5 C62 C65 139.7(4) . . ?
C63 C62 C65 92.2(3) . . ?
N6 C63 C62 132.9(4) . . ?
N6 C63 C64 136.1(4) . . ?
C62 C63 C64 91.0(3) . . ?
O4 C64 C63 136.3(4) . . ?
O4 C64 C65 135.6(4) . . ?
C63 C64 C65 88.0(3) . . ?
O3 C65 C62 137.3(4) . . ?
O3 C65 C64 133.9(4) . . ?
C62 C65 C64 88.8(3) . . ?
N8 C66 C67 104.4(4) . . ?
C66 C67 C68 104.3(4) . . ?
N6 C68 C69 109.7(4) . . ?
N6 C68 C67 111.7(4) . . ?
C69 C68 C67 102.6(4) . . ?
N8 C69 C68 102.8(4) . . ?

loop_
_geom_bond_atom_site_label_1
_geom_bond_atom_site_label_2
_geom_bond_distance
_geom_bond_site_symmetry_2
_geom_bond_publ_flag
N1 C12 1.355(6) . ?
N1 C15 1.371(7) . ?
C1 C6 1.402(7) . ?
C1 C10 1.415(7) . ?
C1 C2 1.445(7) . ?
N2 C27 1.353(5) . ?
N2 C9 1.407(5) . ?
C2 C3 1.409(9) . ?
N3 C28 1.306(5) . ?
N3 C32 1.452(6) . ?
C3 C4 1.380(11) . ?
O4 C64 1.217(5) . ?
N4 C35 1.450(6) . ?
N4 C31 1.456(6) . ?
N4 C34 1.460(6) . ?
C4 C5 1.379(10) . ?
O5 C71 1.491(11) . ?
N5 C62 1.353(5) . ?
N5 C44 1.398(6) . ?
C5 C6 1.459(7) . ?
O6 C72 1.351(10) . ?
N6 C63 1.299(5) . ?
N6 C68 1.453(6) . ?
C6 C7 1.404(7) . ?
N7 C54 1.359(6) . ?
N7 C57 1.377(6) . ?
C7 C8 1.368(7) . ?
N8 C69 1.439(7) . ?
N8 C66 1.444(7) . ?
N8 C70 1.463(7) . ?
C8 C9 1.402(6) . ?
C9 C10 1.388(6) . ?
C10 C11 1.495(6) . ?
C11 C20 1.347(6) . ?
C11 C13 1.467(6) . ?
O1 C30 1.234(5) . ?
C12 C13 1.366(6) . ?
C13 C14 1.452(7) . ?
C14 C19 1.399(7) . ?
C14 C15 1.409(7) . ?
C15 C16 1.385(8) . ?
C16 C17 1.372(9) . ?
C17 C18 1.373(9) . ?
C18 C19 1.377(8) . ?
C20 C21 1.465(7) . ?
C21 C26 1.377(8) . ?
C21 C22 1.405(6) . ?
C22 C23 1.377(7) . ?
C23 C24 1.356(9) . ?
C24 C25 1.374(9) . ?
C25 C26 1.385(8) . ?
O2 C29 1.222(5) . ?
C27 C28 1.405(6) . ?
C27 C30 1.451(5) . ?
C28 C29 1.469(6) . ?
C29 C30 1.480(6) . ?
C31 C32 1.528(7) . ?
C32 C33 1.535(8) . ?
C33 C34 1.524(7) . ?
C36 C41 1.402(6) . ?
C36 C45 1.425(6) . ?
C36 C37 1.433(6) . ?
C37 C38 1.377(8) . ?
C38 C39 1.391(8) . ?
C39 C40 1.372(7) . ?
C40 C41 1.421(7) . ?
C41 C42 1.408(6) . ?
C42 C43 1.360(7) . ?
C43 C44 1.407(6) . ?
C44 C45 1.377(6) . ?
C45 C46 1.487(6) . ?
C46 C47 1.339(6) . ?
C46 C55 1.471(6) . ?
C47 C48 1.477(6) . ?
C48 C53 1.375(7) . ?
C48 C49 1.396(7) . ?
C49 C50 1.382(7) . ?
C50 C51 1.355(9) . ?
C51 C52 1.375(9) . ?
C52 C53 1.394(7) . ?
C54 C55 1.365(6) . ?
C55 C56 1.432(6) . ?
C56 C57 1.403(6) . ?
C56 C61 1.413(6) . ?
C57 C58 1.388(6) . ?
C58 C59 1.368(7) . ?
C59 C60 1.398(7) . ?
C60 C61 1.370(6) . ?
C62 C63 1.403(6) . ?
C62 C65 1.456(5) . ?
C63 C64 1.480(5) . ?
C64 C65 1.484(6) . ?
C65 O3 1.233(5) . ?
C66 C67 1.524(7) . ?
C67 C68 1.528(7) . ?
C68 C69 1.504(8) . ?

loop_
_geom_torsion_atom_site_label_1
_geom_torsion_atom_site_label_2
_geom_torsion_atom_site_label_3
_geom_torsion_atom_site_label_4
_geom_torsion
_geom_torsion_site_symmetry_1
_geom_torsion_site_symmetry_2
_geom_torsion_site_symmetry_3
_geom_torsion_site_symmetry_4
_geom_torsion_publ_flag
C6 C1 C2 C3 1.7(8) . . . . ?
C10 C1 C2 C3 -178.0(5) . . . . ?
C1 C2 C3 C4 -3.1(11) . . . . ?
C2 C3 C4 C5 3.1(13) . . . . ?
C3 C4 C5 C6 -1.8(12) . . . . ?
C10 C1 C6 C7 -1.3(7) . . . . ?
C2 C1 C6 C7 179.0(5) . . . . ?
C10 C1 C6 C5 179.2(5) . . . . ?
C2 C1 C6 C5 -0.5(7) . . . . ?
C4 C5 C6 C1 0.5(9) . . . . ?
C4 C5 C6 C7 -179.1(6) . . . . ?
C1 C6 C7 C8 -1.3(7) . . . . ?
C5 C6 C7 C8 178.2(5) . . . . ?
C6 C7 C8 C9 2.4(7) . . . . ?
C7 C8 C9 C10 -0.8(7) . . . . ?
C7 C8 C9 N2 -177.6(4) . . . . ?
C27 N2 C9 C10 164.4(4) . . . . ?
C27 N2 C9 C8 -18.8(6) . . . . ?
C8 C9 C10 C1 -1.7(6) . . . . ?
N2 C9 C10 C1 175.1(4) . . . . ?
C8 C9 C10 C11 173.3(4) . . . . ?
N2 C9 C10 C11 -9.9(6) . . . . ?
C6 C1 C10 C9 2.7(6) . . . . ?
C2 C1 C10 C9 -177.6(4) . . . . ?
C6 C1 C10 C11 -172.3(4) . . . . ?
C2 C1 C10 C11 7.4(6) . . . . ?
C9 C10 C11 C20 97.4(5) . . . . ?
C1 C10 C11 C20 -87.6(6) . . . . ?
C9 C10 C11 C13 -85.6(5) . . . . ?
C1 C10 C11 C13 89.4(5) . . . . ?
C15 N1 C12 C13 0.2(5) . . . . ?
N1 C12 C13 C14 0.9(5) . . . . ?
N1 C12 C13 C11 -176.0(4) . . . . ?
C20 C11 C13 C12 165.0(4) . . . . ?
C10 C11 C13 C12 -12.1(6) . . . . ?
C20 C11 C13 C14 -11.1(7) . . . . ?
C10 C11 C13 C14 171.7(4) . . . . ?
C12 C13 C14 C19 177.7(5) . . . . ?
C11 C13 C14 C19 -5.7(8) . . . . ?
C12 C13 C14 C15 -1.7(5) . . . . ?
C11 C13 C14 C15 174.9(4) . . . . ?
C12 N1 C15 C16 177.9(5) . . . . ?
C12 N1 C15 C14 -1.3(5) . . . . ?
C19 C14 C15 N1 -177.7(4) . . . . ?
C13 C14 C15 N1 1.9(5) . . . . ?
C19 C14 C15 C16 3.1(7) . . . . ?
C13 C14 C15 C16 -177.4(4) . . . . ?
N1 C15 C16 C17 -179.7(5) . . . . ?
C14 C15 C16 C17 -0.6(7) . . . . ?
C15 C16 C17 C18 -1.9(8) . . . . ?
C16 C17 C18 C19 2.0(9) . . . . ?
C17 C18 C19 C14 0.5(8) . . . . ?
C15 C14 C19 C18 -2.9(7) . . . . ?
C13 C14 C19 C18 177.7(5) . . . . ?
C13 C11 C20 C21 -179.8(4) . . . . ?
C10 C11 C20 C21 -3.0(8) . . . . ?
C11 C20 C21 C26 -4.4(9) . . . . ?
C11 C20 C21 C22 177.2(5) . . . . ?
C26 C21 C22 C23 0.8(7) . . . . ?
C20 C21 C22 C23 179.4(4) . . . . ?
C21 C22 C23 C24 0.2(8) . . . . ?
C22 C23 C24 C25 -2.0(9) . . . . ?
C23 C24 C25 C26 2.7(10) . . . . ?
C22 C21 C26 C25 -0.1(8) . . . . ?
C20 C21 C26 C25 -178.4(5) . . . . ?
C24 C25 C26 C21 -1.6(10) . . . . ?
C9 N2 C27 C28 157.5(4) . . . . ?
C9 N2 C27 C30 -25.1(8) . . . . ?
C32 N3 C28 C27 -170.1(5) . . . . ?
C32 N3 C28 C29 10.6(9) . . . . ?
N2 C27 C28 N3 -1.4(8) . . . . ?
C30 C27 C28 N3 -179.6(5) . . . . ?
N2 C27 C28 C29 178.1(4) . . . . ?
C30 C27 C28 C29 -0.2(3) . . . . ?
N3 C28 C29 O2 1.5(10) . . . . ?
C27 C28 C29 O2 -178.0(5) . . . . ?
N3 C28 C29 C30 179.6(6) . . . . ?
C27 C28 C29 C30 0.1(3) . . . . ?
N2 C27 C30 O1 1.9(9) . . . . ?
C28 C27 C30 O1 179.8(5) . . . . ?
N2 C27 C30 C29 -177.8(5) . . . . ?
C28 C27 C30 C29 0.2(3) . . . . ?
O2 C29 C30 O1 -1.7(9) . . . . ?
C28 C29 C30 O1 -179.8(5) . . . . ?
O2 C29 C30 C27 178.0(5) . . . . ?
C28 C29 C30 C27 -0.1(3) . . . . ?
C35 N4 C31 C32 -171.8(4) . . . . ?
C34 N4 C31 C32 -48.0(4) . . . . ?
C28 N3 C32 C31 -148.5(5) . . . . ?
C28 N3 C32 C33 99.0(5) . . . . ?
N4 C31 C32 N3 -82.8(5) . . . . ?
N4 C31 C32 C33 35.6(5) . . . . ?
N3 C32 C33 C34 104.6(4) . . . . ?
C31 C32 C33 C34 -11.1(5) . . . . ?
C35 N4 C34 C33 164.3(4) . . . . ?
C31 N4 C34 C33 40.8(5) . . . . ?
C32 C33 C34 N4 -17.3(5) . . . . ?
C41 C36 C37 C38 -1.2(7) . . . . ?
C45 C36 C37 C38 175.9(4) . . . . ?
C36 C37 C38 C39 4.8(8) . . . . ?
C37 C38 C39 C40 -6.8(9) . . . . ?
C38 C39 C40 C41 5.2(8) . . . . ?
C45 C36 C41 C42 0.6(6) . . . . ?
C37 C36 C41 C42 177.7(4) . . . . ?
C45 C36 C41 C40 -177.5(4) . . . . ?
C37 C36 C41 C40 -0.3(7) . . . . ?
C39 C40 C41 C36 -1.7(7) . . . . ?
C39 C40 C41 C42 -179.6(5) . . . . ?
C36 C41 C42 C43 -0.2(7) . . . . ?
C40 C41 C42 C43 177.7(5) . . . . ?
C41 C42 C43 C44 -0.4(7) . . . . ?
C62 N5 C44 C45 -176.1(4) . . . . ?
C62 N5 C44 C43 5.9(7) . . . . ?
C42 C43 C44 C45 0.7(7) . . . . ?
C42 C43 C44 N5 178.7(4) . . . . ?
N5 C44 C45 C36 -178.4(4) . . . . ?
C43 C44 C45 C36 -0.4(6) . . . . ?
N5 C44 C45 C46 -2.7(6) . . . . ?
C43 C44 C45 C46 175.3(4) . . . . ?
C41 C36 C45 C44 -0.2(6) . . . . ?
C37 C36 C45 C44 -177.3(4) . . . . ?
C41 C36 C45 C46 -176.0(4) . . . . ?
C37 C36 C45 C46 6.9(6) . . . . ?
C44 C45 C46 C47 78.9(5) . . . . ?
C36 C45 C46 C47 -105.4(5) . . . . ?
C44 C45 C46 C55 -96.9(5) . . . . ?
C36 C45 C46 C55 78.8(5) . . . . ?
C55 C46 C47 C48 175.1(4) . . . . ?
C45 C46 C47 C48 -0.4(7) . . . . ?
C46 C47 C48 C53 -151.5(5) . . . . ?
C46 C47 C48 C49 28.5(7) . . . . ?
C53 C48 C49 C50 1.7(7) . . . . ?
C47 C48 C49 C50 -178.3(5) . . . . ?
C48 C49 C50 C51 -1.9(8) . . . . ?
C49 C50 C51 C52 1.0(9) . . . . ?
C50 C51 C52 C53 0.1(8) . . . . ?
C49 C48 C53 C52 -0.5(7) . . . . ?
C47 C48 C53 C52 179.5(4) . . . . ?
C51 C52 C53 C48 -0.4(8) . . . . ?
C57 N7 C54 C55 0.6(5) . . . . ?
N7 C54 C55 C56 -0.9(5) . . . . ?
N7 C54 C55 C46 177.9(4) . . . . ?
C47 C46 C55 C54 -149.6(4) . . . . ?
C45 C46 C55 C54 26.3(6) . . . . ?
C47 C46 C55 C56 28.9(7) . . . . ?
C45 C46 C55 C56 -155.3(4) . . . . ?
C54 C55 C56 C57 0.8(5) . . . . ?
C46 C55 C56 C57 -177.9(4) . . . . ?
C54 C55 C56 C61 -177.6(5) . . . . ?
C46 C55 C56 C61 3.7(8) . . . . ?
C54 N7 C57 C58 176.4(5) . . . . ?
C54 N7 C57 C56 -0.1(5) . . . . ?
C61 C56 C57 N7 178.3(4) . . . . ?
C55 C56 C57 N7 -0.5(5) . . . . ?
C61 C56 C57 C58 1.6(6) . . . . ?
C55 C56 C57 C58 -177.2(4) . . . . ?
N7 C57 C58 C59 -177.3(5) . . . . ?
C56 C57 C58 C59 -1.3(7) . . . . ?
C57 C58 C59 C60 -0.1(7) . . . . ?
C58 C59 C60 C61 1.3(8) . . . . ?
C59 C60 C61 C56 -1.0(7) . . . . ?
C57 C56 C61 C60 -0.4(6) . . . . ?
C55 C56 C61 C60 177.9(5) . . . . ?
C44 N5 C62 C63 -164.8(4) . . . . ?
C44 N5 C62 C65 17.1(8) . . . . ?
C68 N6 C63 C62 173.9(5) . . . . ?
C68 N6 C63 C64 -4.6(8) . . . . ?
N5 C62 C63 N6 0.4(8) . . . . ?
C65 C62 C63 N6 179.1(5) . . . . ?
N5 C62 C63 C64 179.3(4) . . . . ?
C65 C62 C63 C64 -1.9(3) . . . . ?
N6 C63 C64 O4 1.3(9) . . . . ?
C62 C63 C64 O4 -177.6(5) . . . . ?
N6 C63 C64 C65 -179.2(5) . . . . ?
C62 C63 C64 C65 1.9(3) . . . . ?
N5 C62 C65 O3 -0.2(9) . . . . ?
C63 C62 C65 O3 -178.8(5) . . . . ?
N5 C62 C65 C64 -179.6(5) . . . . ?
C63 C62 C65 C64 1.9(3) . . . . ?
O4 C64 C65 O3 -1.7(9) . . . . ?
C63 C64 C65 O3 178.8(5) . . . . ?
O4 C64 C65 C62 177.7(5) . . . . ?
C63 C64 C65 C62 -1.8(3) . . . . ?
C69 N8 C66 C67 40.8(5) . . . . ?
C70 N8 C66 C67 164.1(5) . . . . ?
N8 C66 C67 C68 -16.9(6) . . . . ?
C63 N6 C68 C69 -122.1(5) . . . . ?
C63 N6 C68 C67 124.8(5) . . . . ?
C66 C67 C68 N6 105.5(5) . . . . ?
C66 C67 C68 C69 -11.9(5) . . . . ?
C66 N8 C69 C68 -49.0(5) . . . . ?
C70 N8 C69 C68 -172.2(5) . . . . ?
N6 C68 C69 N8 -81.9(5) . . . . ?
C67 C68 C69 N8 36.9(5) . . . . ?
